data_4315776
loop_
_publ_author_name
'C\'esar A. Masitas'
'Mark S. Mashuta'
'Craig A. Grapperhaus'

_publ_contact_author_email grapperhaus@louisville.edu
_publ_contact_author_fax '(502)852-8149 '
_publ_contact_author_phone '(502)852-5932 '
_publ_section_title
;
 Asymmetric Oxygenation of a Ruthenium Dithiolate Mimics the Mixed
 Sulfenato/Sulfinato Donor Sets of Nitrile Hydratase and Thiocyanate
 Hydrolase
;
_journal_name_full 'Inorganic Chemistry'
_journal_page_first 5344
_journal_page_last 5346
_journal_paper_doi 10.1021/ic100414c
_journal_volume 49
_journal_year 2010
_chemical_formula_moiety
;
C32 H43 N2 O3 P Ru S3, C H4 O, 0.33(C3 O3) 
;
_chemical_formula_sum 'C34 H47 N2 O5 P Ru S3'
_chemical_formula_weight 791.99
_chemical_name_common
; 
(N-(2'-methyl-2'-sulfenatopropyl)-N'-(2'-methyl-2'-sulfinatopropyl)
-1-thia-4,7-diazacyclononane)(triphenylphosphine)ruthenium(II)
;
_chemical_name_systematic
; 
(N-(2'-methyl-2'-sulfenatopropyl)-N'-(2'-methyl-2'-sulfinatopropyl)
-1-thia-4,7-diazacyclononane)(triphenylphosphine)ruthenium(II)
;
_space_group_IT_number 2
_symmetry_cell_setting triclinic
_symmetry_space_group_name_Hall '-P 1'
_symmetry_space_group_name_H-M 'P -1'
_atom_sites_solution_hydrogens geom
_atom_sites_solution_primary direct
_atom_sites_solution_secondary difmap
_audit_creation_method SHELXL-97
_audit_update_record
;
  Aug_10_2008 text and data added by Mark S. Mashuta
  Oct_22_2008 text and data added by Mark S. Mashuta
  Feb_22_2010 text and data added by Mark S. Mashuta
;
_cell_angle_alpha 80.6320(10)
_cell_angle_beta 88.2470(10)
_cell_angle_gamma 70.8840(10)
_cell_formula_units_Z 2
_cell_length_a 9.0426(5)
_cell_length_b 10.4315(6)
_cell_length_c 19.8314(11)
_cell_measurement_reflns_used 8658
_cell_measurement_temperature 100(2)
_cell_measurement_theta_max 28.06
_cell_measurement_theta_min 2.09
_cell_volume 1743.41(17)
_computing_cell_refinement 'SAINT 6.36 (Bruker, 2002)'
_computing_data_collection 'SMART 5.628 (Bruker, 2002)'
_computing_data_reduction 'SAINT 6.36 (Bruker, 2002)'
_computing_molecular_graphics 'SHELXTL 6.12 (Bruker, 2001)'
_computing_publication_material 'SHELXTL 6.12 (Bruker, 2001)'
_computing_structure_refinement 'SHELXL-97 (Sheldrick, 1997)'
_computing_structure_solution 'SHELXS-90 (Sheldrick, 1990)'
_diffrn_ambient_temperature 100(2)
_diffrn_measured_fraction_theta_full 0.923
_diffrn_measured_fraction_theta_max 0.923
_diffrn_measurement_device_type 'SMART APEX CCD'
_diffrn_measurement_method '\w scans'
_diffrn_radiation_monochromator graphite
_diffrn_radiation_source 'normal-focus sealed tube'
_diffrn_radiation_type MoK\a
_diffrn_radiation_wavelength 0.71073
_diffrn_reflns_av_R_equivalents 0.0327
_diffrn_reflns_av_sigmaI/netI 0.0584
_diffrn_reflns_limit_h_max 11
_diffrn_reflns_limit_h_min -11
_diffrn_reflns_limit_k_max 13
_diffrn_reflns_limit_k_min -13
_diffrn_reflns_limit_l_max 24
_diffrn_reflns_limit_l_min -25
_diffrn_reflns_number 15370
_diffrn_reflns_theta_full 28.06
_diffrn_reflns_theta_max 28.06
_diffrn_reflns_theta_min 2.38
_diffrn_standards_decay_% <0.1
_diffrn_standards_interval_count 0
_diffrn_standards_interval_time 0
_diffrn_standards_number 0
_exptl_absorpt_coefficient_mu 0.719
_exptl_absorpt_correction_T_max 0.897
_exptl_absorpt_correction_T_min 0.825
_exptl_absorpt_correction_type multi-scan
_exptl_absorpt_process_details
;
SADABS; Sheldrick, (1996).
;
_exptl_crystal_colour yellow
_exptl_crystal_density_diffrn 1.509
_exptl_crystal_density_meas ?
_exptl_crystal_density_method 'not measured'
_exptl_crystal_description plate
_exptl_crystal_F_000 824
_exptl_crystal_size_max 0.36
_exptl_crystal_size_mid 0.24
_exptl_crystal_size_min 0.19
_refine_diff_density_max 1.265
_refine_diff_density_min -0.481
_refine_diff_density_rms 0.107
_refine_ls_extinction_method none
_refine_ls_goodness_of_fit_ref 1.074
_refine_ls_hydrogen_treatment constr
_refine_ls_matrix_type full
_refine_ls_number_parameters 427
_refine_ls_number_reflns 7795
_refine_ls_number_restraints 3
_refine_ls_restrained_S_all 1.075
_refine_ls_R_factor_all 0.0605
_refine_ls_R_factor_gt 0.0469
_refine_ls_shift/su_max 0.003
_refine_ls_shift/su_mean 0.000
_refine_ls_structure_factor_coef Fsqd
_refine_ls_weighting_details 'calc w=1/[\s^2^(Fo^2^)+(0.0430P)^2^+2.3121P] where P=(Fo^2^+2Fc^2^)/3'
_refine_ls_weighting_scheme calc
_refine_ls_wR_factor_gt 0.1063
_refine_ls_wR_factor_ref 0.1139
_reflns_number_gt 6510
_reflns_number_total 7795
_reflns_threshold_expression I>2\s(I)
_cod_data_source_file ic100414c_si_002_2.cif
_cod_data_source_block 2
_cod_depositor_comments
;
The following automatic conversions were performed:

'_symmetry_cell_setting' value 'Triclinic' changed to 'triclinic'
according to the built-in table from CIF Core dictionary named
'cif_core.dic' version 2.4.1 from 2010-06-29.

Automatic conversion script
Id: cif_fix_values 1646 2011-03-28 12:23:43Z adriana 

The following automatic conversions were performed:

'_exptl_crystal_density_meas' value 'not measured' was changed to '?'
- the value is perceived as not measured.

Automatic conversion script
Id: cif_fix_values 3008 2015-01-20 13:52:24Z robertas 
;
_cod_database_code 4315776

loop_
_symmetry_equiv_pos_as_xyz
'x, y, z'
'-x, -y, -z'

loop_
_atom_site_label
_atom_site_type_symbol
_atom_site_fract_x
_atom_site_fract_y
_atom_site_fract_z
_atom_site_U_iso_or_equiv
_atom_site_adp_type
_atom_site_occupancy
_atom_site_symmetry_multiplicity
_atom_site_calc_flag
_atom_site_refinement_flags
_atom_site_disorder_assembly
_atom_site_disorder_group
Ru1 Ru 0.58126(3) 0.88841(3) 0.715004(14) 0.01469(8) Uani 1 1 d . . .
S1 S 0.68298(10) 1.01719(9) 0.77702(5) 0.01892(19) Uani 1 1 d . . .
S2 S 0.32720(10) 1.01758(9) 0.71765(4) 0.01717(18) Uani 1 1 d . . .
S3 S 0.53184(10) 0.73794(9) 0.64935(4) 0.01790(18) Uani 1 1 d . . .
P1 P 0.55673(10) 0.74657(9) 0.81864(5) 0.01644(19) Uani 1 1 d . . .
O1 O 0.2916(3) 1.1179(3) 0.76624(13) 0.0235(6) Uani 1 1 d . . .
O2 O 0.2123(3) 0.9443(3) 0.72126(13) 0.0225(5) Uani 1 1 d . . .
O3 O 0.4747(3) 0.8020(3) 0.57437(13) 0.0232(6) Uani 1 1 d . . .
N1 N 0.5894(3) 1.0411(3) 0.62720(15) 0.0177(6) Uani 1 1 d . . .
N2 N 0.8260(3) 0.7977(3) 0.68786(15) 0.0173(6) Uani 1 1 d . . .
C1 C 0.7075(4) 0.9640(4) 0.58083(18) 0.0201(7) Uani 1 1 d . . .
H1A H 0.7301 1.0284 0.5442 0.024 Uiso 1 1 calc R . .
H1B H 0.6655 0.9042 0.5606 0.024 Uiso 1 1 calc R . .
C2 C 0.8562(4) 0.8794(4) 0.62113(18) 0.0211(7) Uani 1 1 d . . .
H2A H 0.9112 0.9401 0.6311 0.025 Uiso 1 1 calc R . .
H2B H 0.9233 0.8163 0.5934 0.025 Uiso 1 1 calc R . .
C3 C 0.9366(4) 0.8044(4) 0.74048(19) 0.0196(7) Uani 1 1 d . . .
H3A H 1.0415 0.7808 0.7225 0.024 Uiso 1 1 calc R . .
H3B H 0.9377 0.7370 0.7806 0.024 Uiso 1 1 calc R . .
C4 C 0.8929(4) 0.9457(4) 0.76131(19) 0.0214(7) Uani 1 1 d . . .
H4A H 0.9217 1.0076 0.7255 0.026 Uiso 1 1 calc R . .
H4B H 0.9519 0.9393 0.8025 0.026 Uiso 1 1 calc R . .
C5 C 0.6253(4) 1.1774(4) 0.71831(19) 0.0229(8) Uani 1 1 d . . .
H5A H 0.5175 1.2289 0.7263 0.028 Uiso 1 1 calc R . .
H5B H 0.6898 1.2312 0.7273 0.028 Uiso 1 1 calc R . .
C6 C 0.6405(4) 1.1575(4) 0.64374(19) 0.0229(8) Uani 1 1 d . . .
H6A H 0.5786 1.2424 0.6157 0.028 Uiso 1 1 calc R . .
H6B H 0.7490 1.1405 0.6312 0.028 Uiso 1 1 calc R . .
C7 C 0.4338(4) 1.0940(4) 0.58879(18) 0.0200(7) Uani 1 1 d . . .
H7A H 0.4265 1.0233 0.5640 0.024 Uiso 1 1 calc R . .
H7B H 0.4329 1.1730 0.5552 0.024 Uiso 1 1 calc R . .
C8 C 0.2878(4) 1.1356(4) 0.63189(18) 0.0204(7) Uani 1 1 d . . .
C9 C 0.8580(4) 0.6501(3) 0.68161(18) 0.0194(7) Uani 1 1 d . . .
H9A H 0.8663 0.5978 0.7273 0.023 Uiso 1 1 calc R . .
H9B H 0.9592 0.6173 0.6608 0.023 Uiso 1 1 calc R . .
C10 C 0.7383(4) 0.6178(4) 0.64052(18) 0.0196(7) Uani 1 1 d . . .
C11 C 0.1531(4) 1.1121(4) 0.5957(2) 0.0271(8) Uani 1 1 d . . .
H11A H 0.1372 1.1640 0.5504 0.041 Uiso 1 1 calc R . .
H11B H 0.0591 1.1414 0.6210 0.041 Uiso 1 1 calc R . .
H11C H 0.1791 1.0161 0.5932 0.041 Uiso 1 1 calc R . .
C12 C 0.2360(5) 1.2864(4) 0.6414(2) 0.0250(8) Uani 1 1 d . . .
H12A H 0.3191 1.3039 0.6632 0.037 Uiso 1 1 calc R . .
H12B H 0.1451 1.3059 0.6693 0.037 Uiso 1 1 calc R . .
H12C H 0.2111 1.3442 0.5975 0.037 Uiso 1 1 calc R . .
C13 C 0.7766(5) 0.6183(4) 0.56479(19) 0.0252(8) Uani 1 1 d . . .
H13A H 0.7835 0.7065 0.5450 0.038 Uiso 1 1 calc R . .
H13B H 0.6956 0.6006 0.5415 0.038 Uiso 1 1 calc R . .
H13C H 0.8749 0.5483 0.5604 0.038 Uiso 1 1 calc R . .
C14 C 0.7341(5) 0.4744(4) 0.67093(19) 0.0245(8) Uani 1 1 d . . .
H14A H 0.8376 0.4090 0.6716 0.037 Uiso 1 1 calc R . .
H14B H 0.6654 0.4493 0.6436 0.037 Uiso 1 1 calc R . .
H14C H 0.6966 0.4749 0.7167 0.037 Uiso 1 1 calc R . .
C15 C 0.4280(4) 0.8299(4) 0.88508(18) 0.0205(7) Uani 1 1 d . . .
C16 C 0.4191(4) 0.9606(4) 0.89755(19) 0.0218(8) Uani 1 1 d . . .
H16 H 0.4717 1.0106 0.8692 0.026 Uiso 1 1 calc R . .
C17 C 0.3337(4) 1.0174(4) 0.95105(18) 0.0245(8) Uani 1 1 d . . .
H17 H 0.3301 1.1042 0.9584 0.029 Uiso 1 1 calc R . .
C18 C 0.2545(5) 0.9449(4) 0.9933(2) 0.0272(8) Uani 1 1 d . . .
H18 H 0.1970 0.9826 1.0291 0.033 Uiso 1 1 calc R . .
C19 C 0.2612(5) 0.8162(4) 0.98204(19) 0.0273(8) Uani 1 1 d . . .
H19 H 0.2081 0.7670 1.0106 0.033 Uiso 1 1 calc R . .
C20 C 0.3462(5) 0.7592(4) 0.92856(19) 0.0251(8) Uani 1 1 d . . .
H20 H 0.3488 0.6725 0.9216 0.030 Uiso 1 1 calc R . .
C21 C 0.4886(4) 0.5985(4) 0.81892(18) 0.0185(7) Uani 1 1 d . . .
C22 C 0.3635(4) 0.6143(4) 0.77531(18) 0.0210(7) Uani 1 1 d . . .
H22 H 0.3197 0.6969 0.7460 0.025 Uiso 1 1 calc R . .
C23 C 0.3035(4) 0.5068(4) 0.77532(19) 0.0225(8) Uani 1 1 d . . .
H23 H 0.2216 0.5177 0.7454 0.027 Uiso 1 1 calc R . .
C24 C 0.3650(5) 0.3844(4) 0.8195(2) 0.0265(8) Uani 1 1 d . . .
H24 H 0.3258 0.3127 0.8187 0.032 Uiso 1 1 calc R . .
C25 C 0.4846(4) 0.3689(4) 0.8649(2) 0.0250(8) Uani 1 1 d . . .
H25 H 0.5244 0.2873 0.8954 0.030 Uiso 1 1 calc R . .
C26 C 0.5460(4) 0.4753(4) 0.86509(19) 0.0224(8) Uani 1 1 d . . .
H26 H 0.6258 0.4644 0.8962 0.027 Uiso 1 1 calc R . .
C27 C 0.7433(4) 0.6711(4) 0.86810(18) 0.0190(7) Uani 1 1 d . . .
C28 C 0.7871(4) 0.7491(4) 0.91009(19) 0.0238(8) Uani 1 1 d . . .
H28 H 0.7150 0.8315 0.9185 0.029 Uiso 1 1 calc R . .
C29 C 0.9361(5) 0.7051(4) 0.9392(2) 0.0288(9) Uani 1 1 d . . .
H29 H 0.9641 0.7592 0.9659 0.035 Uiso 1 1 calc R . .
C30 C 1.0436(5) 0.5810(4) 0.9287(2) 0.0295(9) Uani 1 1 d . . .
H30 H 1.1436 0.5516 0.9483 0.035 Uiso 1 1 calc R . .
C31 C 1.0010(5) 0.5009(4) 0.8887(2) 0.0265(8) Uani 1 1 d . . .
H31 H 1.0722 0.4168 0.8821 0.032 Uiso 1 1 calc R . .
C32 C 0.8531(4) 0.5454(4) 0.85863(19) 0.0223(8) Uani 1 1 d . . .
H32 H 0.8261 0.4909 0.8317 0.027 Uiso 1 1 calc R . .
O40 O 0.9841(4) 0.2443(3) 0.79347(15) 0.0400(8) Uani 1 1 d . . .
H40 H 1.0774 0.2163 0.7849 0.060 Uiso 1 1 calc R . .
C40 C 0.9586(5) 0.1768(4) 0.8576(2) 0.0315(9) Uani 1 1 d . . .
H40A H 0.9830 0.2206 0.8928 0.047 Uiso 1 1 calc R . .
H40B H 1.0245 0.0824 0.8636 0.047 Uiso 1 1 calc R . .
H40C H 0.8509 0.1813 0.8605 0.047 Uiso 1 1 calc R . .
O50A O 0.2228(17) 0.7640(14) 0.5290(7) 0.047(4) Uiso 0.34 1 d PD . .
C50A C 0.2522(18) 0.6160(15) 0.5583(8) 0.034(3) Uiso 0.34 1 d PD . .
O50B O 0.2008(14) 0.7779(11) 0.5428(6) 0.028(3) Uiso 0.33 1 d PD . .
C50B C 0.237(2) 0.6439(19) 0.5242(11) 0.043(5) Uiso 0.33 1 d PD . .
O50C O 0.3745(12) 0.6403(10) 0.5101(5) 0.046(2) Uiso 0.33 1 d PD . .
C50C C 0.221(2) 0.662(2) 0.5389(13) 0.041(5) Uiso 0.33 1 d PD . .

loop_
_atom_site_aniso_label
_atom_site_aniso_U_11
_atom_site_aniso_U_22
_atom_site_aniso_U_33
_atom_site_aniso_U_23
_atom_site_aniso_U_13
_atom_site_aniso_U_12
Ru1 0.01582(14) 0.01341(14) 0.01540(14) -0.00327(10) 0.00112(10) -0.00515(10)
S1 0.0194(4) 0.0183(4) 0.0212(5) -0.0059(3) 0.0022(3) -0.0077(3)
S2 0.0177(4) 0.0163(4) 0.0168(4) -0.0021(3) 0.0018(3) -0.0050(3)
S3 0.0212(4) 0.0173(4) 0.0161(4) -0.0036(3) 0.0000(3) -0.0071(3)
P1 0.0179(4) 0.0165(4) 0.0156(4) -0.0042(3) 0.0003(3) -0.0058(3)
O1 0.0278(14) 0.0202(13) 0.0194(13) -0.0056(10) 0.0015(11) -0.0028(11)
O2 0.0189(13) 0.0205(13) 0.0271(14) 0.0002(11) 0.0008(10) -0.0072(10)
O3 0.0262(14) 0.0243(13) 0.0192(13) -0.0023(10) -0.0046(10) -0.0086(11)
N1 0.0190(15) 0.0173(14) 0.0174(15) -0.0028(11) 0.0022(11) -0.0067(12)
N2 0.0165(14) 0.0176(14) 0.0192(15) -0.0049(12) 0.0019(11) -0.0066(12)
C1 0.0225(18) 0.0171(17) 0.0201(18) -0.0019(14) 0.0020(14) -0.0063(14)
C2 0.0204(18) 0.0209(18) 0.0227(19) -0.0048(14) 0.0063(14) -0.0077(15)
C3 0.0172(17) 0.0193(17) 0.0223(19) -0.0066(14) -0.0005(14) -0.0045(14)
C4 0.0182(17) 0.0241(19) 0.0246(19) -0.0069(15) -0.0015(14) -0.0088(15)
C5 0.0239(19) 0.0174(17) 0.028(2) -0.0038(15) 0.0029(15) -0.0081(15)
C6 0.0242(19) 0.0154(17) 0.029(2) -0.0021(15) 0.0040(15) -0.0076(15)
C7 0.0221(18) 0.0188(17) 0.0175(17) 0.0000(13) 0.0011(14) -0.0059(14)
C8 0.0219(18) 0.0182(17) 0.0176(18) -0.0005(14) -0.0009(14) -0.0028(14)
C9 0.0200(17) 0.0159(17) 0.0196(18) -0.0027(13) 0.0009(14) -0.0025(14)
C10 0.0222(18) 0.0180(17) 0.0156(17) -0.0035(13) 0.0022(14) -0.0021(14)
C11 0.0228(19) 0.032(2) 0.024(2) 0.0017(16) -0.0028(15) -0.0085(16)
C12 0.028(2) 0.0179(18) 0.025(2) -0.0008(15) 0.0044(16) -0.0038(15)
C13 0.033(2) 0.0229(19) 0.0211(19) -0.0089(15) 0.0042(16) -0.0082(16)
C14 0.032(2) 0.0186(18) 0.0225(19) -0.0030(15) -0.0032(16) -0.0077(16)
C15 0.0208(18) 0.0239(18) 0.0156(17) -0.0042(14) -0.0012(14) -0.0052(15)
C16 0.0212(18) 0.0246(19) 0.0199(18) -0.0044(14) -0.0004(14) -0.0077(15)
C17 0.028(2) 0.0250(19) 0.0177(18) -0.0060(15) -0.0010(15) -0.0030(16)
C18 0.027(2) 0.032(2) 0.0198(19) -0.0095(16) 0.0034(15) -0.0039(17)
C19 0.030(2) 0.036(2) 0.0198(19) -0.0045(16) 0.0044(16) -0.0156(18)
C20 0.033(2) 0.0255(19) 0.0211(19) -0.0083(15) 0.0040(16) -0.0140(17)
C21 0.0201(17) 0.0186(17) 0.0190(18) -0.0043(14) 0.0024(14) -0.0090(14)
C22 0.0208(18) 0.0222(18) 0.0186(18) -0.0035(14) -0.0003(14) -0.0051(14)
C23 0.0207(18) 0.0227(18) 0.025(2) -0.0082(15) 0.0014(15) -0.0066(15)
C24 0.027(2) 0.0219(19) 0.035(2) -0.0109(16) 0.0096(17) -0.0115(16)
C25 0.027(2) 0.0160(17) 0.029(2) 0.0005(15) 0.0015(16) -0.0045(15)
C26 0.0221(18) 0.0230(19) 0.0213(19) -0.0007(15) 0.0001(15) -0.0076(15)
C27 0.0188(17) 0.0202(17) 0.0168(17) -0.0006(13) 0.0007(13) -0.0058(14)
C28 0.026(2) 0.0228(19) 0.0226(19) -0.0042(15) -0.0028(15) -0.0074(16)
C29 0.031(2) 0.031(2) 0.027(2) -0.0077(17) -0.0058(17) -0.0119(17)
C30 0.0191(19) 0.033(2) 0.035(2) -0.0031(18) -0.0073(16) -0.0075(16)
C31 0.027(2) 0.025(2) 0.026(2) -0.0037(16) 0.0030(16) -0.0050(16)
C32 0.0265(19) 0.0226(18) 0.0198(18) -0.0028(14) 0.0000(15) -0.0109(15)
O40 0.0341(17) 0.0397(18) 0.0290(16) 0.0008(14) 0.0055(13) 0.0077(14)
C40 0.033(2) 0.038(2) 0.026(2) -0.0110(18) 0.0032(17) -0.0132(19)

loop_
_atom_type_symbol
_atom_type_description
_atom_type_scat_dispersion_real
_atom_type_scat_dispersion_imag
_atom_type_scat_source
C C 0.0033 0.0016 'International Tables Vol C Tables 4.2.6.8 and 6.1.1.4'
H H 0.0000 0.0000 'International Tables Vol C Tables 4.2.6.8 and 6.1.1.4'
N N 0.0061 0.0033 'International Tables Vol C Tables 4.2.6.8 and 6.1.1.4'
O O 0.0106 0.0060 'International Tables Vol C Tables 4.2.6.8 and 6.1.1.4'
P P 0.1023 0.0942 'International Tables Vol C Tables 4.2.6.8 and 6.1.1.4'
S S 0.1246 0.1234 'International Tables Vol C Tables 4.2.6.8 and 6.1.1.4'
Ru Ru -1.2594 0.8363 'International Tables Vol C Tables 4.2.6.8 and 6.1.1.4'

loop_
_geom_angle_atom_site_label_1
_geom_angle_atom_site_label_2
_geom_angle_atom_site_label_3
_geom_angle
_geom_angle_site_symmetry_1
_geom_angle_site_symmetry_3
_geom_angle_publ_flag
N1 Ru1 N2 81.15(11) . . yes
N1 Ru1 S2 84.45(8) . . yes
N2 Ru1 S2 165.45(8) . . yes
N1 Ru1 S3 94.59(8) . . yes
N2 Ru1 S3 84.94(8) . . yes
S2 Ru1 S3 94.13(3) . . yes
N1 Ru1 S1 84.75(8) . . yes
N2 Ru1 S1 83.87(8) . . yes
S2 Ru1 S1 96.98(3) . . yes
S3 Ru1 S1 168.75(3) . . yes
N1 Ru1 P1 172.41(8) . . yes
N2 Ru1 P1 103.82(8) . . yes
S2 Ru1 P1 90.72(3) . . yes
S3 Ru1 P1 91.59(3) . . yes
S1 Ru1 P1 90.05(3) . . yes
C5 S1 C4 102.44(17) . . no
C5 S1 Ru1 98.57(13) . . no
C4 S1 Ru1 100.84(12) . . no
O2 S2 O1 111.71(15) . . yes
O2 S2 C8 105.44(16) . . no
O1 S2 C8 101.80(15) . . no
O2 S2 Ru1 116.48(11) . . no
O1 S2 Ru1 115.09(11) . . no
C8 S2 Ru1 104.35(12) . . no
O3 S3 C10 104.09(15) . . yes
O3 S3 Ru1 115.34(10) . . yes
C10 S3 Ru1 100.63(12) . . no
C21 P1 C27 103.25(16) . . no
C21 P1 C15 99.40(16) . . no
C27 P1 C15 99.60(16) . . no
C21 P1 Ru1 121.50(12) . . no
C27 P1 Ru1 112.00(11) . . no
C15 P1 Ru1 117.92(12) . . no
C1 N1 C7 106.7(3) . . no
C1 N1 C6 108.1(3) . . no
C7 N1 C6 111.9(3) . . no
C1 N1 Ru1 105.4(2) . . no
C7 N1 Ru1 109.5(2) . . no
C6 N1 Ru1 114.8(2) . . no
C3 N2 C9 108.4(3) . . no
C3 N2 C2 107.0(3) . . no
C9 N2 C2 111.2(3) . . no
C3 N2 Ru1 111.8(2) . . no
C9 N2 Ru1 109.6(2) . . no
C2 N2 Ru1 108.9(2) . . no
N1 C1 C2 109.7(3) . . no
N1 C1 H1A 109.7 . . no
C2 C1 H1A 109.7 . . no
N1 C1 H1B 109.7 . . no
C2 C1 H1B 109.7 . . no
H1A C1 H1B 108.2 . . no
C1 C2 N2 112.9(3) . . no
C1 C2 H2A 109.0 . . no
N2 C2 H2A 109.0 . . no
C1 C2 H2B 109.0 . . no
N2 C2 H2B 109.0 . . no
H2A C2 H2B 107.8 . . no
N2 C3 C4 112.5(3) . . no
N2 C3 H3A 109.1 . . no
C4 C3 H3A 109.1 . . no
N2 C3 H3B 109.1 . . no
C4 C3 H3B 109.1 . . no
H3A C3 H3B 107.8 . . no
C3 C4 S1 112.5(2) . . no
C3 C4 H4A 109.1 . . no
S1 C4 H4A 109.1 . . no
C3 C4 H4B 109.1 . . no
S1 C4 H4B 109.1 . . no
H4A C4 H4B 107.8 . . no
C6 C5 S1 112.9(3) . . no
C6 C5 H5A 109.0 . . no
S1 C5 H5A 109.0 . . no
C6 C5 H5B 109.0 . . no
S1 C5 H5B 109.0 . . no
H5A C5 H5B 107.8 . . no
N1 C6 C5 114.9(3) . . no
N1 C6 H6A 108.5 . . no
C5 C6 H6A 108.5 . . no
N1 C6 H6B 108.5 . . no
C5 C6 H6B 108.5 . . no
H6A C6 H6B 107.5 . . no
N1 C7 C8 116.3(3) . . no
N1 C7 H7A 108.2 . . no
C8 C7 H7A 108.2 . . no
N1 C7 H7B 108.2 . . no
C8 C7 H7B 108.2 . . no
H7A C7 H7B 107.4 . . no
C7 C8 C12 113.4(3) . . no
C7 C8 C11 108.1(3) . . no
C12 C8 C11 108.0(3) . . no
C7 C8 S2 108.5(2) . . no
C12 C8 S2 110.9(3) . . no
C11 C8 S2 107.6(2) . . no
N2 C9 C10 116.7(3) . . no
N2 C9 H9A 108.1 . . no
C10 C9 H9A 108.1 . . no
N2 C9 H9B 108.1 . . no
C10 C9 H9B 108.1 . . no
H9A C9 H9B 107.3 . . no
C9 C10 C13 113.4(3) . . no
C9 C10 C14 108.3(3) . . no
C13 C10 C14 108.0(3) . . no
C9 C10 S3 112.0(2) . . no
C13 C10 S3 109.8(2) . . no
C14 C10 S3 105.0(2) . . no
C8 C11 H11A 109.5 . . no
C8 C11 H11B 109.5 . . no
H11A C11 H11B 109.5 . . no
C8 C11 H11C 109.5 . . no
H11A C11 H11C 109.5 . . no
H11B C11 H11C 109.5 . . no
C8 C12 H12A 109.5 . . no
C8 C12 H12B 109.5 . . no
H12A C12 H12B 109.5 . . no
C8 C12 H12C 109.5 . . no
H12A C12 H12C 109.5 . . no
H12B C12 H12C 109.5 . . no
C10 C13 H13A 109.5 . . no
C10 C13 H13B 109.5 . . no
H13A C13 H13B 109.5 . . no
C10 C13 H13C 109.5 . . no
H13A C13 H13C 109.5 . . no
H13B C13 H13C 109.5 . . no
C10 C14 H14A 109.5 . . no
C10 C14 H14B 109.5 . . no
H14A C14 H14B 109.5 . . no
C10 C14 H14C 109.5 . . no
H14A C14 H14C 109.5 . . no
H14B C14 H14C 109.5 . . no
C20 C15 C16 117.1(3) . . no
C20 C15 P1 120.9(3) . . no
C16 C15 P1 121.9(3) . . no
C17 C16 C15 121.7(4) . . no
C17 C16 H16 119.1 . . no
C15 C16 H16 119.1 . . no
C18 C17 C16 119.9(4) . . no
C18 C17 H17 120.1 . . no
C16 C17 H17 120.1 . . no
C17 C18 C19 119.5(4) . . no
C17 C18 H18 120.2 . . no
C19 C18 H18 120.2 . . no
C18 C19 C20 120.7(4) . . no
C18 C19 H19 119.6 . . no
C20 C19 H19 119.6 . . no
C19 C20 C15 121.1(4) . . no
C19 C20 H20 119.5 . . no
C15 C20 H20 119.5 . . no
C22 C21 C26 118.2(3) . . no
C22 C21 P1 118.2(3) . . no
C26 C21 P1 123.4(3) . . no
C21 C22 C23 120.5(3) . . no
C21 C22 H22 119.8 . . no
C23 C22 H22 119.8 . . no
C24 C23 C22 120.5(4) . . no
C24 C23 H23 119.8 . . no
C22 C23 H23 119.8 . . no
C25 C24 C23 119.9(4) . . no
C25 C24 H24 120.1 . . no
C23 C24 H24 120.1 . . no
C24 C25 C26 120.2(3) . . no
C24 C25 H25 119.9 . . no
C26 C25 H25 119.9 . . no
C25 C26 C21 120.7(3) . . no
C25 C26 H26 119.6 . . no
C21 C26 H26 119.6 . . no
C32 C27 C28 117.9(3) . . no
C32 C27 P1 122.2(3) . . no
C28 C27 P1 119.4(3) . . no
C29 C28 C27 120.9(4) . . no
C29 C28 H28 119.6 . . no
C27 C28 H28 119.6 . . no
C28 C29 C30 120.4(4) . . no
C28 C29 H29 119.8 . . no
C30 C29 H29 119.8 . . no
C29 C30 C31 119.5(4) . . no
C29 C30 H30 120.3 . . no
C31 C30 H30 120.3 . . no
C32 C31 C30 120.4(4) . . no
C32 C31 H31 119.8 . . no
C30 C31 H31 119.8 . . no
C31 C32 C27 121.0(4) . . no
C31 C32 H32 119.5 . . no
C27 C32 H32 119.5 . . no
C40 O40 H40 109.5 . . no
O40 C40 H40A 109.5 . . no
O40 C40 H40B 109.5 . . no
H40A C40 H40B 109.5 . . no
O40 C40 H40C 109.5 . . no
H40A C40 H40C 109.5 . . no
H40B C40 H40C 109.5 . . no

loop_
_geom_bond_atom_site_label_1
_geom_bond_atom_site_label_2
_geom_bond_distance
_geom_bond_site_symmetry_2
_geom_bond_publ_flag
Ru1 N1 2.178(3) . yes
Ru1 N2 2.192(3) . yes
Ru1 S2 2.2548(9) . yes
Ru1 S3 2.3493(9) . yes
Ru1 S1 2.3622(9) . yes
Ru1 P1 2.3790(9) . yes
S1 C5 1.803(4) . no
S1 C4 1.835(4) . no
S2 O2 1.471(3) . yes
S2 O1 1.489(3) . yes
S2 C8 1.898(4) . no
S3 O3 1.556(3) . yes
S3 C10 1.898(4) . no
P1 C21 1.839(4) . no
P1 C27 1.846(4) . no
P1 C15 1.861(4) . no
N1 C1 1.501(4) . no
N1 C7 1.512(4) . no
N1 C6 1.517(4) . no
N2 C3 1.492(4) . no
N2 C9 1.497(4) . no
N2 C2 1.521(4) . no
C1 C2 1.511(5) . no
C1 H1A 0.9700 . no
C1 H1B 0.9700 . no
C2 H2A 0.9700 . no
C2 H2B 0.9700 . no
C3 C4 1.518(5) . no
C3 H3A 0.9700 . no
C3 H3B 0.9700 . no
C4 H4A 0.9700 . no
C4 H4B 0.9700 . no
C5 C6 1.522(5) . no
C5 H5A 0.9700 . no
C5 H5B 0.9700 . no
C6 H6A 0.9700 . no
C6 H6B 0.9700 . no
C7 C8 1.529(5) . no
C7 H7A 0.9700 . no
C7 H7B 0.9700 . no
C8 C12 1.529(5) . no
C8 C11 1.538(5) . no
C9 C10 1.527(5) . no
C9 H9A 0.9700 . no
C9 H9B 0.9700 . no
C10 C13 1.530(5) . no
C10 C14 1.532(5) . no
C11 H11A 0.9600 . no
C11 H11B 0.9600 . no
C11 H11C 0.9600 . no
C12 H12A 0.9600 . no
C12 H12B 0.9600 . no
C12 H12C 0.9600 . no
C13 H13A 0.9600 . no
C13 H13B 0.9600 . no
C13 H13C 0.9600 . no
C14 H14A 0.9600 . no
C14 H14B 0.9600 . no
C14 H14C 0.9600 . no
C15 C20 1.394(5) . no
C15 C16 1.402(5) . no
C16 C17 1.388(5) . no
C16 H16 0.9300 . no
C17 C18 1.378(5) . no
C17 H17 0.9300 . no
C18 C19 1.378(6) . no
C18 H18 0.9300 . no
C19 C20 1.388(5) . no
C19 H19 0.9300 . no
C20 H20 0.9300 . no
C21 C22 1.396(5) . no
C21 C26 1.403(5) . no
C22 C23 1.396(5) . no
C22 H22 0.9300 . no
C23 C24 1.381(5) . no
C23 H23 0.9300 . no
C24 C25 1.379(6) . no
C24 H24 0.9300 . no
C25 C26 1.394(5) . no
C25 H25 0.9300 . no
C26 H26 0.9300 . no
C27 C32 1.399(5) . no
C27 C28 1.401(5) . no
C28 C29 1.384(5) . no
C28 H28 0.9300 . no
C29 C30 1.384(6) . no
C29 H29 0.9300 . no
C30 C31 1.385(6) . no
C30 H30 0.9300 . no
C31 C32 1.383(5) . no
C31 H31 0.9300 . no
C32 H32 0.9300 . no
O40 C40 1.402(5) . no
O40 H40 0.8200 . no
C40 H40A 0.9600 . no
C40 H40B 0.9600 . no
C40 H40C 0.9600 . no
O50A C50A 1.497(15) . no
O50B C50B 1.436(16) . no
O50C C50C 1.449(16) . no

loop_
_geom_torsion_atom_site_label_1
_geom_torsion_atom_site_label_2
_geom_torsion_atom_site_label_3
_geom_torsion_atom_site_label_4
_geom_torsion
_geom_torsion_site_symmetry_1
_geom_torsion_site_symmetry_2
_geom_torsion_site_symmetry_3
_geom_torsion_site_symmetry_4
_geom_torsion_publ_flag
N1 Ru1 S1 C5 20.77(15) . . . . no
N2 Ru1 S1 C5 102.41(15) . . . . no
S2 Ru1 S1 C5 -62.97(13) . . . . no
S3 Ru1 S1 C5 107.9(2) . . . . no
P1 Ru1 S1 C5 -153.70(13) . . . . no
N1 Ru1 S1 C4 -83.75(15) . . . . no
N2 Ru1 S1 C4 -2.11(14) . . . . no
S2 Ru1 S1 C4 -167.48(13) . . . . no
S3 Ru1 S1 C4 3.4(2) . . . . no
P1 Ru1 S1 C4 101.78(13) . . . . no
N1 Ru1 S2 O2 129.77(15) . . . . no
N2 Ru1 S2 O2 121.3(3) . . . . no
S3 Ru1 S2 O2 35.55(13) . . . . no
S1 Ru1 S2 O2 -146.22(12) . . . . no
P1 Ru1 S2 O2 -56.09(13) . . . . no
N1 Ru1 S2 O1 -96.64(14) . . . . no
N2 Ru1 S2 O1 -105.1(3) . . . . no
S3 Ru1 S2 O1 169.14(12) . . . . no
S1 Ru1 S2 O1 -12.63(12) . . . . no
P1 Ru1 S2 O1 77.50(12) . . . . no
N1 Ru1 S2 C8 14.02(14) . . . . no
N2 Ru1 S2 C8 5.6(3) . . . . no
S3 Ru1 S2 C8 -80.20(12) . . . . no
S1 Ru1 S2 C8 98.03(12) . . . . no
P1 Ru1 S2 C8 -171.84(12) . . . . no
N1 Ru1 S3 O3 -16.47(14) . . . . no
N2 Ru1 S3 O3 -97.15(14) . . . . no
S2 Ru1 S3 O3 68.28(12) . . . . no
S1 Ru1 S3 O3 -102.6(2) . . . . no
P1 Ru1 S3 O3 159.12(12) . . . . no
N1 Ru1 S3 C10 94.81(13) . . . . no
N2 Ru1 S3 C10 14.13(13) . . . . no
S2 Ru1 S3 C10 179.56(11) . . . . no
S1 Ru1 S3 C10 8.6(2) . . . . no
P1 Ru1 S3 C10 -89.60(11) . . . . no
N2 Ru1 P1 C21 -93.19(16) . . . . no
S2 Ru1 P1 C21 86.14(14) . . . . no
S3 Ru1 P1 C21 -8.01(14) . . . . no
S1 Ru1 P1 C21 -176.89(14) . . . . no
N2 Ru1 P1 C27 29.33(15) . . . . no
S2 Ru1 P1 C27 -151.35(13) . . . . no
S3 Ru1 P1 C27 114.50(13) . . . . no
S1 Ru1 P1 C27 -54.37(13) . . . . no
N2 Ru1 P1 C15 144.02(15) . . . . no
S2 Ru1 P1 C15 -36.66(13) . . . . no
S3 Ru1 P1 C15 -130.81(13) . . . . no
S1 Ru1 P1 C15 60.32(13) . . . . no
N2 Ru1 N1 C1 30.4(2) . . . . no
S2 Ru1 N1 C1 -147.5(2) . . . . no
S3 Ru1 N1 C1 -53.8(2) . . . . no
S1 Ru1 N1 C1 114.9(2) . . . . no
N2 Ru1 N1 C7 144.7(2) . . . . no
S2 Ru1 N1 C7 -33.1(2) . . . . no
S3 Ru1 N1 C7 60.6(2) . . . . no
S1 Ru1 N1 C7 -130.7(2) . . . . no
N2 Ru1 N1 C6 -88.5(2) . . . . no
S2 Ru1 N1 C6 93.7(2) . . . . no
S3 Ru1 N1 C6 -172.6(2) . . . . no
S1 Ru1 N1 C6 -3.9(2) . . . . no
N1 Ru1 N2 C3 111.5(2) . . . . no
S2 Ru1 N2 C3 120.1(3) . . . . no
S3 Ru1 N2 C3 -153.0(2) . . . . no
S1 Ru1 N2 C3 25.9(2) . . . . no
P1 Ru1 N2 C3 -62.6(2) . . . . no
N1 Ru1 N2 C9 -128.3(2) . . . . no
S2 Ru1 N2 C9 -119.8(3) . . . . no
S3 Ru1 N2 C9 -32.9(2) . . . . no
S1 Ru1 N2 C9 146.0(2) . . . . no
P1 Ru1 N2 C9 57.5(2) . . . . no
N1 Ru1 N2 C2 -6.5(2) . . . . no
S2 Ru1 N2 C2 2.0(5) . . . . no
S3 Ru1 N2 C2 88.9(2) . . . . no
S1 Ru1 N2 C2 -92.1(2) . . . . no
P1 Ru1 N2 C2 179.33(19) . . . . no
C7 N1 C1 C2 -166.2(3) . . . . no
C6 N1 C1 C2 73.3(3) . . . . no
Ru1 N1 C1 C2 -49.9(3) . . . . no
N1 C1 C2 N2 47.3(4) . . . . no
C3 N2 C2 C1 -140.3(3) . . . . no
C9 N2 C2 C1 101.6(3) . . . . no
Ru1 N2 C2 C1 -19.3(3) . . . . no
C9 N2 C3 C4 -168.2(3) . . . . no
C2 N2 C3 C4 71.7(3) . . . . no
Ru1 N2 C3 C4 -47.4(3) . . . . no
N2 C3 C4 S1 45.4(4) . . . . no
C5 S1 C4 C3 -122.7(3) . . . . no
Ru1 S1 C4 C3 -21.3(3) . . . . no
C4 S1 C5 C6 65.3(3) . . . . no
Ru1 S1 C5 C6 -37.9(3) . . . . no
C1 N1 C6 C5 -136.9(3) . . . . no
C7 N1 C6 C5 105.9(3) . . . . no
Ru1 N1 C6 C5 -19.6(4) . . . . no
S1 C5 C6 N1 40.5(4) . . . . no
C1 N1 C7 C8 161.3(3) . . . . no
C6 N1 C7 C8 -80.7(4) . . . . no
Ru1 N1 C7 C8 47.7(3) . . . . no
N1 C7 C8 C12 89.7(4) . . . . no
N1 C7 C8 C11 -150.4(3) . . . . no
N1 C7 C8 S2 -34.0(4) . . . . no
O2 S2 C8 C7 -117.9(3) . . . . no
O1 S2 C8 C7 125.4(3) . . . . no
Ru1 S2 C8 C7 5.4(3) . . . . no
O2 S2 C8 C12 116.9(3) . . . . no
O1 S2 C8 C12 0.2(3) . . . . no
Ru1 S2 C8 C12 -119.8(2) . . . . no
O2 S2 C8 C11 -1.1(3) . . . . no
O1 S2 C8 C11 -117.8(3) . . . . no
Ru1 S2 C8 C11 122.2(2) . . . . no
C3 N2 C9 C10 168.8(3) . . . . no
C2 N2 C9 C10 -73.8(4) . . . . no
Ru1 N2 C9 C10 46.6(3) . . . . no
N2 C9 C10 C13 91.7(4) . . . . no
N2 C9 C10 C14 -148.5(3) . . . . no
N2 C9 C10 S3 -33.2(4) . . . . no
O3 S3 C10 C9 124.3(2) . . . . no
Ru1 S3 C10 C9 4.6(3) . . . . no
O3 S3 C10 C13 -2.6(3) . . . . no
Ru1 S3 C10 C13 -122.3(2) . . . . no
O3 S3 C10 C14 -118.4(2) . . . . no
Ru1 S3 C10 C14 121.9(2) . . . . no
C21 P1 C15 C20 14.7(3) . . . . no
C27 P1 C15 C20 -90.6(3) . . . . no
Ru1 P1 C15 C20 148.1(3) . . . . no
C21 P1 C15 C16 -170.9(3) . . . . no
C27 P1 C15 C16 83.9(3) . . . . no
Ru1 P1 C15 C16 -37.5(3) . . . . no
C20 C15 C16 C17 0.5(5) . . . . no
P1 C15 C16 C17 -174.2(3) . . . . no
C15 C16 C17 C18 -0.3(6) . . . . no
C16 C17 C18 C19 0.2(6) . . . . no
C17 C18 C19 C20 -0.2(6) . . . . no
C18 C19 C20 C15 0.4(6) . . . . no
C16 C15 C20 C19 -0.5(6) . . . . no
P1 C15 C20 C19 174.2(3) . . . . no
C27 P1 C21 C22 -168.6(3) . . . . no
C15 P1 C21 C22 89.1(3) . . . . no
Ru1 P1 C21 C22 -42.0(3) . . . . no
C27 P1 C21 C26 17.6(3) . . . . no
C15 P1 C21 C26 -84.7(3) . . . . no
Ru1 P1 C21 C26 144.2(3) . . . . no
C26 C21 C22 C23 -3.5(5) . . . . no
P1 C21 C22 C23 -177.6(3) . . . . no
C21 C22 C23 C24 1.4(6) . . . . no
C22 C23 C24 C25 1.2(6) . . . . no
C23 C24 C25 C26 -1.5(6) . . . . no
C24 C25 C26 C21 -0.7(6) . . . . no
C22 C21 C26 C25 3.2(5) . . . . no
P1 C21 C26 C25 177.0(3) . . . . no
C21 P1 C27 C32 43.4(3) . . . . no
C15 P1 C27 C32 145.5(3) . . . . no
Ru1 P1 C27 C32 -89.0(3) . . . . no
C21 P1 C27 C28 -145.1(3) . . . . no
C15 P1 C27 C28 -43.0(3) . . . . no
Ru1 P1 C27 C28 82.5(3) . . . . no
C32 C27 C28 C29 2.3(5) . . . . no
P1 C27 C28 C29 -169.6(3) . . . . no
C27 C28 C29 C30 -1.7(6) . . . . no
C28 C29 C30 C31 0.0(6) . . . . no
C29 C30 C31 C32 1.0(6) . . . . no
C30 C31 C32 C27 -0.4(6) . . . . no
C28 C27 C32 C31 -1.3(5) . . . . no
P1 C27 C32 C31 170.4(3) . . . . no
